data_4105299
loop_
_publ_author_name
'Vanessa M. Williams'
'Jong Rock Kong'
'Byoung Joon Ko'
'Yogita Mantri'
'Jennifer S. Brodbelt'
'Mu-Hyun Baik'
'Michael J. Krische'

_publ_section_title
;
 ESI-MS, DFT, and Synthetic Studies on the H2-Mediated Coupling of
 Acetylene: Insertion of C=X Bonds into Rhodacyclopentadienes and
 Br\/onsted Acid Cocatalyzed Hydrogenolysis of Organorhodium Intermediates
;
_journal_name_full 'Journal of the American Chemical Society'
_journal_page_first 16054
_journal_page_last 16062
_journal_paper_doi 10.1021/ja906225n
_journal_volume 131
_journal_year 2009
_chemical_formula_sum 'C16 H21 N O4 S'
_chemical_formula_weight 323.40
_chemical_name_systematic
;
 ?
;
_space_group_IT_number 2
_symmetry_cell_setting triclinic
_symmetry_space_group_name_Hall '-P 1'
_symmetry_space_group_name_H-M 'P -1'
_atom_sites_solution_hydrogens geom
_atom_sites_solution_primary direct
_atom_sites_solution_secondary difmap
_audit_creation_method SHELXL-97
_cell_angle_alpha 75.976(3)
_cell_angle_beta 82.396(3)
_cell_angle_gamma 74.390(4)
_cell_formula_units_Z 2
_cell_length_a 8.5116(6)
_cell_length_b 8.5340(6)
_cell_length_c 11.9392(10)
_cell_measurement_reflns_used 2708
_cell_measurement_temperature 173(2)
_cell_measurement_theta_max 27.5
_cell_measurement_theta_min 1
_cell_volume 808.26(11)
_computing_cell_refinement 'Collect software, Nonius B.V. 1998'
_computing_data_collection 'Collect software, Nonius B.V. 1998'
_computing_data_reduction
;
DENZO and Scalepack (Otwinoski and Minor, 1997)
;
_computing_molecular_graphics 'XP SHELXTL/PC, Siemens Analytical'
_computing_structure_refinement 'XL SHELXTL/PC, Siemens Analytical'
_computing_structure_solution
;

SIR97 - Altomare A., Burla M.C., Camalli M., Cascarano G.L., Giacovazzo C., 
Guagliardi A., Moliterni A.G.G., Polidori G.,Spagna R.
;
_diffrn_ambient_temperature 173(2)
_diffrn_measured_fraction_theta_full 0.968
_diffrn_measured_fraction_theta_max 0.968
_diffrn_measurement_device_type 'Nonius Kappa CCD'
_diffrn_measurement_method \w-scans
_diffrn_radiation_monochromator graphite
_diffrn_radiation_source 'fine-focus sealed tube'
_diffrn_radiation_type MoK\a
_diffrn_radiation_wavelength 0.71073
_diffrn_reflns_av_R_equivalents 0.0000
_diffrn_reflns_av_sigmaI/netI 0.0623
_diffrn_reflns_limit_h_max 11
_diffrn_reflns_limit_h_min -11
_diffrn_reflns_limit_k_max 10
_diffrn_reflns_limit_k_min -11
_diffrn_reflns_limit_l_max 15
_diffrn_reflns_limit_l_min -15
_diffrn_reflns_number 3595
_diffrn_reflns_theta_full 27.50
_diffrn_reflns_theta_max 27.50
_diffrn_reflns_theta_min 2.49
_exptl_absorpt_coefficient_mu 0.217
_exptl_absorpt_correction_type none
_exptl_crystal_colour colorless
_exptl_crystal_density_diffrn 1.329
_exptl_crystal_description plates
_exptl_crystal_F_000 344
_exptl_crystal_size_max 0.23
_exptl_crystal_size_mid 0.20
_exptl_crystal_size_min 0.10
_refine_diff_density_max 0.796
_refine_diff_density_min -0.745
_refine_diff_density_rms 0.167
_refine_ls_extinction_coef 0.29(3)
_refine_ls_extinction_expression Fc^*^=kFc[1+0.001xFc^2^\l^3^/sin(2\q)]^-1/4^
_refine_ls_extinction_method SHELXL
_refine_ls_goodness_of_fit_ref 3.102
_refine_ls_hydrogen_treatment mixed
_refine_ls_matrix_type full
_refine_ls_number_parameters 207
_refine_ls_number_reflns 3596
_refine_ls_number_restraints 0
_refine_ls_restrained_S_all 3.102
_refine_ls_R_factor_all 0.1399
_refine_ls_R_factor_gt 0.1255
_refine_ls_shift/su_max 0.002
_refine_ls_shift/su_mean 0.000
_refine_ls_structure_factor_coef Fsqd
_refine_ls_weighting_details 'calc w=1/[\s^2^(Fo^2^)+(0.0200P)^2^] where P=(Fo^2^+2Fc^2^)/3'
_refine_ls_weighting_scheme calc
_refine_ls_wR_factor_gt 0.2089
_refine_ls_wR_factor_ref 0.2114
_reflns_number_gt 2969
_reflns_number_total 3596
_reflns_threshold_expression >2sigma(I)
_cod_data_source_file ja906225n_si_001.cif
_cod_data_source_block vw1116
_cod_database_code 4105299

loop_
_symmetry_equiv_pos_as_xyz
'x, y, z'
'-x, -y, -z'

loop_
_atom_site_label
_atom_site_type_symbol
_atom_site_fract_x
_atom_site_fract_y
_atom_site_fract_z
_atom_site_U_iso_or_equiv
_atom_site_adp_type
_atom_site_occupancy
_atom_site_symmetry_multiplicity
_atom_site_calc_flag
_atom_site_refinement_flags
S1 S 0.44754(12) 0.41744(12) 0.84246(8) 0.0286(3) Uani 1 1 d .
O1 O 0.0787(3) 0.6914(4) 0.8858(2) 0.0387(7) Uani 1 1 d .
O2 O 0.0449(4) 0.7869(4) 0.6950(3) 0.0532(9) Uani 1 1 d .
O3 O 0.4665(3) 0.3250(3) 0.9598(2) 0.0329(7) Uani 1 1 d .
O4 O 0.3284(3) 0.3944(3) 0.7777(2) 0.0355(7) Uani 1 1 d .
N1 N 0.4060(4) 0.6100(4) 0.8463(3) 0.0323(8) Uani 1 1 d .
C1 C -0.1664(6) 0.8924(6) 0.9334(5) 0.0518(13) Uani 1 1 d .
H1A H -0.1081 0.9058 0.9946 0.078 Uiso 1 1 calc R
H1B H -0.2831 0.9080 0.9580 0.078 Uiso 1 1 calc R
H1C H -0.1523 0.9755 0.8626 0.078 Uiso 1 1 calc R
C2 C -0.0990(5) 0.7211(5) 0.9103(4) 0.0412(11) Uani 1 1 d .
H2A H -0.1247 0.6371 0.9786 0.049 Uiso 1 1 calc R
H2B H -0.1497 0.7107 0.8433 0.049 Uiso 1 1 calc R
C3 C 0.1312(5) 0.7415(5) 0.7748(4) 0.0348(10) Uani 1 1 d .
C4 C 0.3089(5) 0.7486(5) 0.7654(3) 0.0305(9) Uani 1 1 d .
C5 C 0.3817(5) 0.7596(6) 0.6400(3) 0.0380(10) Uani 1 1 d .
H5A H 0.3910 0.6526 0.6181 0.046 Uiso 1 1 calc R
H5B H 0.3060 0.8478 0.5885 0.046 Uiso 1 1 calc R
C6 C 0.5460(6) 0.7968(6) 0.6211(4) 0.0493(12) Uani 1 1 d .
H6A H 0.6294 0.6903 0.6415 0.059 Uiso 1 1 calc R
H6B H 0.5658 0.8429 0.5375 0.059 Uiso 1 1 calc R
C7 C 0.5719(6) 0.9112(7) 0.6848(5) 0.0551(13) Uani 1 1 d .
H7A H 0.6665 0.9536 0.6642 0.066 Uiso 1 1 calc R
C8 C 0.4643(6) 0.9612(6) 0.7743(4) 0.0543(13) Uani 1 1 d .
H8A H 0.4902 1.0296 0.8176 0.065 Uiso 1 1 calc R
C9 C 0.3079(5) 0.9082(5) 0.8032(4) 0.0367(10) Uani 1 1 d .
H9A H 0.2191 0.9996 0.7662 0.044 Uiso 1 1 calc R
H9B H 0.2825 0.8911 0.8880 0.044 Uiso 1 1 calc R
C10 C 0.6421(5) 0.3696(5) 0.7667(3) 0.0278(9) Uani 1 1 d .
C11 C 0.6570(5) 0.3295(5) 0.6603(3) 0.0342(10) Uani 1 1 d .
H11A H 0.5637 0.3228 0.6276 0.041 Uiso 1 1 calc R
C12 C 0.8097(5) 0.2989(5) 0.6016(4) 0.0374(10) Uani 1 1 d .
H12A H 0.8212 0.2695 0.5286 0.045 Uiso 1 1 calc R
C13 C 0.9468(5) 0.3107(5) 0.6479(4) 0.0371(10) Uani 1 1 d .
C14 C 0.9290(5) 0.3478(5) 0.7561(4) 0.0379(10) Uani 1 1 d .
H14A H 1.0222 0.3536 0.7892 0.045 Uiso 1 1 calc R
C15 C 0.7775(5) 0.3765(5) 0.8170(4) 0.0334(9) Uani 1 1 d .
H15A H 0.7664 0.4004 0.8917 0.040 Uiso 1 1 calc R
C16 C 1.1108(5) 0.2833(6) 0.5797(4) 0.0489(12) Uani 1 1 d .
H16A H 1.1054 0.3687 0.5077 0.073 Uiso 1 1 calc R
H16B H 1.1387 0.1728 0.5614 0.073 Uiso 1 1 calc R
H16C H 1.1946 0.2908 0.6257 0.073 Uiso 1 1 calc R
H1N H 0.449(5) 0.627(5) 0.893(3) 0.020(11) Uiso 1 1 d .

loop_
_atom_site_aniso_label
_atom_site_aniso_U_11
_atom_site_aniso_U_22
_atom_site_aniso_U_33
_atom_site_aniso_U_23
_atom_site_aniso_U_13
_atom_site_aniso_U_12
S1 0.0264(6) 0.0323(6) 0.0307(6) -0.0111(4) 0.0006(4) -0.0108(4)
O1 0.0289(16) 0.0445(19) 0.0379(17) -0.0059(14) 0.0033(13) -0.0065(12)
O2 0.0376(19) 0.077(3) 0.0420(18) -0.0076(17) -0.0089(15) -0.0111(16)
O3 0.0379(16) 0.0335(16) 0.0291(15) -0.0048(12) 0.0008(12) -0.0149(12)
O4 0.0291(15) 0.0455(18) 0.0407(16) -0.0180(13) -0.0034(12) -0.0158(12)
N1 0.038(2) 0.031(2) 0.0333(19) -0.0135(15) -0.0049(16) -0.0098(14)
C1 0.045(3) 0.042(3) 0.072(3) -0.026(3) 0.010(2) -0.010(2)
C2 0.029(2) 0.039(3) 0.053(3) -0.012(2) 0.008(2) -0.0070(18)
C3 0.033(2) 0.035(2) 0.037(2) -0.0121(19) 0.0014(19) -0.0061(17)
C4 0.031(2) 0.030(2) 0.028(2) -0.0068(17) -0.0010(17) -0.0028(16)
C5 0.040(2) 0.043(3) 0.029(2) -0.0082(19) 0.0009(19) -0.0073(19)
C6 0.050(3) 0.051(3) 0.043(3) -0.006(2) 0.014(2) -0.018(2)
C7 0.043(3) 0.059(3) 0.064(3) -0.003(3) 0.000(2) -0.023(2)
C8 0.062(3) 0.047(3) 0.065(3) -0.021(3) 0.000(3) -0.026(2)
C9 0.043(3) 0.030(2) 0.037(2) -0.0090(18) -0.0015(19) -0.0080(18)
C10 0.027(2) 0.025(2) 0.031(2) -0.0061(16) 0.0010(16) -0.0066(16)
C11 0.028(2) 0.044(3) 0.034(2) -0.0134(19) -0.0034(18) -0.0093(17)
C12 0.035(2) 0.045(3) 0.032(2) -0.0130(19) 0.0008(18) -0.0072(18)
C13 0.034(2) 0.034(2) 0.037(2) 0.0002(19) 0.0012(19) -0.0078(18)
C14 0.029(2) 0.041(3) 0.044(2) -0.008(2) -0.0041(19) -0.0105(18)
C15 0.029(2) 0.036(2) 0.038(2) -0.0128(18) -0.0033(18) -0.0068(16)
C16 0.034(3) 0.059(3) 0.043(3) -0.003(2) 0.007(2) -0.007(2)

loop_
_atom_type_symbol
_atom_type_description
_atom_type_scat_dispersion_real
_atom_type_scat_dispersion_imag
_atom_type_scat_source
C C 0.0033 0.0016 'International Tables Vol C Tables 4.2.6.8 and 6.1.1.4'
H H 0.0000 0.0000 'International Tables Vol C Tables 4.2.6.8 and 6.1.1.4'
N N 0.0061 0.0033 'International Tables Vol C Tables 4.2.6.8 and 6.1.1.4'
O O 0.0106 0.0060 'International Tables Vol C Tables 4.2.6.8 and 6.1.1.4'
S S 0.1246 0.1234 'International Tables Vol C Tables 4.2.6.8 and 6.1.1.4'

loop_
_geom_angle_atom_site_label_1
_geom_angle_atom_site_label_2
_geom_angle_atom_site_label_3
_geom_angle
O4 S1 O3 119.30(16)
O4 S1 N1 108.09(19)
O3 S1 N1 106.67(18)
O4 S1 C10 108.48(18)
O3 S1 C10 106.51(18)
N1 S1 C10 107.22(17)
C3 O1 C2 116.1(3)
C4 N1 S1 126.2(3)
C4 N1 H1N 120(3)
S1 N1 H1N 113(3)
C2 C1 H1A 109.5
C2 C1 H1B 109.5
H1A C1 H1B 109.5
C2 C1 H1C 109.5
H1A C1 H1C 109.5
H1B C1 H1C 109.5
O1 C2 C1 109.4(3)
O1 C2 H2A 109.8
C1 C2 H2A 109.8
O1 C2 H2B 109.8
C1 C2 H2B 109.8
H2A C2 H2B 108.2
O2 C3 O1 124.2(4)
O2 C3 C4 124.6(4)
O1 C3 C4 110.9(3)
N1 C4 C3 111.9(3)
N1 C4 C9 106.5(3)
C3 C4 C9 105.8(3)
N1 C4 C5 112.4(3)
C3 C4 C5 110.7(3)
C9 C4 C5 109.2(3)
C6 C5 C4 113.3(4)
C6 C5 H5A 108.9
C4 C5 H5A 108.9
C6 C5 H5B 108.9
C4 C5 H5B 108.9
H5A C5 H5B 107.7
C7 C6 C5 116.7(4)
C7 C6 H6A 108.1
C5 C6 H6A 108.1
C7 C6 H6B 108.1
C5 C6 H6B 108.1
H6A C6 H6B 107.3
C8 C7 C6 122.7(4)
C8 C7 H7A 118.7
C6 C7 H7A 118.7
C7 C8 C9 120.4(4)
C7 C8 H8A 119.8
C9 C8 H8A 119.8
C8 C9 C4 114.6(4)
C8 C9 H9A 108.6
C4 C9 H9A 108.6
C8 C9 H9B 108.6
C4 C9 H9B 108.6
H9A C9 H9B 107.6
C11 C10 C15 121.3(4)
C11 C10 S1 120.5(3)
C15 C10 S1 118.2(3)
C10 C11 C12 119.0(3)
C10 C11 H11A 120.5
C12 C11 H11A 120.5
C11 C12 C13 121.0(4)
C11 C12 H12A 119.5
C13 C12 H12A 119.5
C14 C13 C12 118.8(4)
C14 C13 C16 121.5(4)
C12 C13 C16 119.8(4)
C13 C14 C15 121.1(4)
C13 C14 H14A 119.5
C15 C14 H14A 119.5
C14 C15 C10 118.8(4)
C14 C15 H15A 120.6
C10 C15 H15A 120.6
C13 C16 H16A 109.5
C13 C16 H16B 109.5
H16A C16 H16B 109.5
C13 C16 H16C 109.5
H16A C16 H16C 109.5
H16B C16 H16C 109.5

loop_
_geom_bond_atom_site_label_1
_geom_bond_atom_site_label_2
_geom_bond_distance
S1 O4 1.433(3)
S1 O3 1.438(3)
S1 N1 1.596(3)
S1 C10 1.774(4)
O1 C3 1.346(5)
O1 C2 1.467(5)
O2 C3 1.205(5)
N1 C4 1.465(5)
N1 H1N 0.77(4)
C1 C2 1.498(6)
C1 H1A 0.9800
C1 H1B 0.9800
C1 H1C 0.9800
C2 H2A 0.9900
C2 H2B 0.9900
C3 C4 1.518(5)
C4 C9 1.533(5)
C4 C5 1.534(5)
C5 C6 1.493(6)
C5 H5A 0.9900
C5 H5B 0.9900
C6 C7 1.448(7)
C6 H6A 0.9900
C6 H6B 0.9900
C7 C8 1.384(7)
C7 H7A 0.9500
C8 C9 1.490(6)
C8 H8A 0.9500
C9 H9A 0.9900
C9 H9B 0.9900
C10 C11 1.376(5)
C10 C15 1.388(5)
C11 C12 1.384(5)
C11 H11A 0.9500
C12 C13 1.392(6)
C12 H12A 0.9500
C13 C14 1.382(6)
C13 C16 1.511(6)
C14 C15 1.386(6)
C14 H14A 0.9500
C15 H15A 0.9500
C16 H16A 0.9800
C16 H16B 0.9800
C16 H16C 0.9800

loop_
_geom_hbond_atom_site_label_D
_geom_hbond_atom_site_label_H
_geom_hbond_atom_site_label_A
_geom_hbond_distance_DH
_geom_hbond_distance_HA
_geom_hbond_distance_DA
_geom_hbond_angle_DHA
_geom_hbond_site_symmetry_A
N1 H1N O3 0.77(4) 2.15(4) 2.908(5) 171(4) 2_667

loop_
_geom_torsion_atom_site_label_1
_geom_torsion_atom_site_label_2
_geom_torsion_atom_site_label_3
_geom_torsion_atom_site_label_4
_geom_torsion
O4 S1 N1 C4 -21.5(4)
O3 S1 N1 C4 -151.0(3)
C10 S1 N1 C4 95.2(3)
C3 O1 C2 C1 -87.2(4)
C2 O1 C3 O2 -10.2(6)
C2 O1 C3 C4 164.4(3)
S1 N1 C4 C3 66.3(4)
S1 N1 C4 C9 -178.5(3)
S1 N1 C4 C5 -59.0(4)
O2 C3 C4 N1 -146.7(4)
O1 C3 C4 N1 38.7(4)
O2 C3 C4 C9 97.6(5)
O1 C3 C4 C9 -76.9(4)
O2 C3 C4 C5 -20.5(6)
O1 C3 C4 C5 164.9(3)
N1 C4 C5 C6 -64.1(5)
C3 C4 C5 C6 169.9(4)
C9 C4 C5 C6 53.8(5)
C4 C5 C6 C7 -37.0(6)
C5 C6 C7 C8 11.7(7)
C6 C7 C8 C9 -4.8(8)
C7 C8 C9 C4 23.7(7)
N1 C4 C9 C8 74.6(4)
C3 C4 C9 C8 -166.1(4)
C5 C4 C9 C8 -46.9(5)
O4 S1 C10 C11 3.8(4)
O3 S1 C10 C11 133.4(3)
N1 S1 C10 C11 -112.7(3)
O4 S1 C10 C15 -177.2(3)
O3 S1 C10 C15 -47.6(3)
N1 S1 C10 C15 66.3(3)
C15 C10 C11 C12 -1.4(6)
S1 C10 C11 C12 177.6(3)
C10 C11 C12 C13 -0.9(6)
C11 C12 C13 C14 2.3(6)
C11 C12 C13 C16 -177.6(4)
C12 C13 C14 C15 -1.4(6)
C16 C13 C14 C15 178.5(4)
C13 C14 C15 C10 -0.8(6)
C11 C10 C15 C14 2.3(6)
S1 C10 C15 C14 -176.7(3)
